data_2105346
loop_
_publ_author_name
'Saito, Y.'
'Ohba, S.'

_publ_section_title
;
 Structure of silver(I) nitrite, a redetermination
;
_journal_name_full 'Acta Crystallographica B (24,1968-38,1982)'
_journal_page_first 1911
_journal_page_last 1913
_journal_paper_doi 10.1107/S0567740881007565
_journal_volume 37
_journal_year 1981
_chemical_formula_sum 'Ag N O2'
_chemical_name_systematic 'Ag (N O2)'
_space_group_IT_number 44
_symmetry_space_group_name_Hall 'I 2 -2'
_symmetry_space_group_name_H-M 'I m m 2'
_cell_angle_alpha 90
_cell_angle_beta 90
_cell_angle_gamma 90
_cell_formula_units_Z 2
_cell_length_a 3.528
_cell_length_b 6.172
_cell_length_c 5.181
_cell_volume 112.815
_citation_journal_id_ASTM ACBCAR
_cod_data_source_file silver1-2_428.cif
_cod_data_source_block Ag1N1O2
_cod_original_cell_volume 112.8153
_cod_original_formula_sum 'Ag1 N1 O2'
_cod_database_code 2105346

loop_
_symmetry_equiv_pos_as_xyz
x,y,z
-x,-y,z
-x,y,z
x,-y,z
x+1/2,y+1/2,z+1/2
-x+1/2,-y+1/2,z+1/2
-x+1/2,y+1/2,z+1/2
x+1/2,-y+1/2,z+1/2

loop_
_atom_site_label
_atom_site_type_symbol
_atom_site_fract_x
_atom_site_fract_y
_atom_site_fract_z
_atom_site_occupancy
_atom_site_U_iso_or_equiv
N1 N+3 0 0 0.4446 1 0.0
Ag1 Ag+1 0 0 0 1 0.0
O1 O-2 0 0.1701 0.5747 1 0.0
